data_2241539
loop_
_publ_author_name
'Robben, Lars'
'Merzlyakova, Elena'
'Heitjans, Paul'
'Gesing, Thorsten M.'

_publ_section_title
;
 Symmetry reduction due to gallium substitution in the garnet
 Li~6.43(2)~Ga~0.52(3)~La~2.67(4)~Zr~2~O~12~
;
_publ_section_keywords
;
crystal structure; garnet, lithium lanthanum zirconate (LLZO), symmetry
reduction
;
_journal_coeditor_code WM5261
_journal_issue 3
_journal_name_full 'Acta Crystallographica Section E'
_journal_page_first 287
_journal_page_last 289
_journal_paper_doi 10.1107/S2056989016001924
_journal_volume 72
_journal_year 2016
_chemical_formula_iupac 'Li6.43 Ga0.52 La2.67 Zr2 O12'
_chemical_formula_sum 'Ga0.52 La2.67 Li6.43 O12 Zr2'
_chemical_formula_weight 826.1955
_chemical_name_systematic
;
Lithium gallium lanthanum zirconate
;
_space_group_crystal_system cubic
_space_group_IT_number 220
_space_group_name_Hall 'I -4bd 2c 3'
_space_group_name_H-M_alt 'I -4 3 d'
_symmetry_space_group_name_Hall 'I -4bd 2c 3'
_symmetry_space_group_name_H-M 'I -4 3 d'
_audit_creation_method SHELXL-2014/7
_audit_update_record
;
2015-12-08 # Formatted by publCIF

2016-02-01 # Formatted by IUCr publCIF
;
_cell_angle_alpha 90
_cell_angle_beta 90
_cell_angle_gamma 90
_cell_formula_units_Z 8
_cell_length_a 12.9681(15)
_cell_length_b 12.9681(15)
_cell_length_c 12.9681(15)
_cell_measurement_reflns_used 9913
_cell_measurement_temperature 301(2)
_cell_measurement_theta_max 72.26
_cell_measurement_theta_min 3.14
_cell_volume 2180.9(4)
_computing_cell_refinement
;
SAINT (Bruker, 2014)
;
_computing_data_collection
;
APEX2 (Bruker, 2014)
;
_computing_data_reduction
;
SAINT (Bruker, 2014)
;
_computing_molecular_graphics
;
DIAMOND (Brandenburg, 1999)
;
_computing_publication_material
;
publCIF (Westrip, 2010)
;
_computing_structure_refinement
;
SHELXL2014 (Sheldrick, 2015)
;
_computing_structure_solution
;
<i>TOPAS</i> (Bruker, 2009)
;
_diffrn_ambient_temperature 301(2)
_diffrn_measured_fraction_theta_full 1.000
_diffrn_measured_fraction_theta_max 1.000
_diffrn_measurement_device_type 'Bruker APEXII CCD'
_diffrn_measurement_method '\f and \w scans'
_diffrn_radiation_type MoK\a
_diffrn_radiation_wavelength 0.71073
_diffrn_reflns_av_R_equivalents 0.0463
_diffrn_reflns_av_unetI/netI 0.0050
_diffrn_reflns_laue_measured_fraction_full 1.000
_diffrn_reflns_laue_measured_fraction_max 1.000
_diffrn_reflns_limit_h_max 34
_diffrn_reflns_limit_h_min -34
_diffrn_reflns_limit_k_max 34
_diffrn_reflns_limit_k_min -34
_diffrn_reflns_limit_l_max 34
_diffrn_reflns_limit_l_min -34
_diffrn_reflns_number 472450
_diffrn_reflns_point_group_measured_fraction_full 1.000
_diffrn_reflns_point_group_measured_fraction_max 1.000
_diffrn_reflns_theta_full 25.242
_diffrn_reflns_theta_max 72.256
_diffrn_reflns_theta_min 2.221
_exptl_absorpt_coefficient_mu 13.405
_exptl_absorpt_correction_T_max 0.7536
_exptl_absorpt_correction_T_min 0.4949
_exptl_absorpt_correction_type multi-scan
_exptl_absorpt_process_details
;
(<i>SADABS</i>; Bruker, 2014)
;
_exptl_crystal_colour green
_exptl_crystal_density_diffrn 5.033
_exptl_crystal_density_method 'not measured'
_exptl_crystal_description irregular
_exptl_crystal_F_000 340
_exptl_crystal_size_max 0.250
_exptl_crystal_size_mid 0.150
_exptl_crystal_size_min 0.125
_refine_diff_density_max 2.081
_refine_diff_density_min -1.907
_refine_diff_density_rms 0.267
_refine_ls_abs_structure_details
;
Flack <i>x</i> determined using 1493 quotients
[(<i>I</i>^+^)-(<i>I</i>^-^)]/[(<i>I</i>^+^)+(<i>I</i>^-^)]
(Parsons <i>et al.</i>, 2013)
;
_refine_ls_abs_structure_Flack 0.045(9)
_refine_ls_extinction_expression Fc^*^=kFc[1+0.001xFc^2^\l^3^/sin(2\q)]^-1/4^
_refine_ls_extinction_method
;
SHELXL2014 (Sheldrick, 2015)
;
_refine_ls_goodness_of_fit_ref 1.463
_refine_ls_hydrogen_treatment undef
_refine_ls_matrix_type full
_refine_ls_number_parameters 50
_refine_ls_number_reflns 3678
_refine_ls_number_restraints 3
_refine_ls_restrained_S_all 1.463
_refine_ls_R_factor_all 0.0270
_refine_ls_R_factor_gt 0.0256
_refine_ls_shift/su_max 0.049
_refine_ls_shift/su_mean 0.004
_refine_ls_structure_factor_coef Fsqd
_refine_ls_weighting_details 'w=1/[\s^2^(Fo^2^)+(0.0110P)^2^+8.6617P] where P=(Fo^2^+2Fc^2^)/3'
_refine_ls_weighting_scheme calc
_refine_ls_wR_factor_gt 0.0556
_refine_ls_wR_factor_ref 0.0560
_reflns_Friedel_coverage 0.879
_reflns_friedel_fraction_full 1.000
_reflns_friedel_fraction_max 1.000
_reflns_number_gt 3508
_reflns_number_total 3678
_reflns_threshold_expression 'I > 2\s(I)'
_cod_data_source_file wm5261sup1.cif
_cod_data_source_block I
_cod_original_cell_volume 2180.9(8)
_cod_database_code 2241539
_publcif_datablock.id {346119d8-36d7-433c-abad-61a208f99a0a}

_shelx_shelxl_version_number 2014/7
_shelx_space_group_comment
;
The symmetry employed for this shelxl refinement is uniquely defined
by the following loop, which should always be used as a source of
symmetry information in preference to the above space-group names.
They are only intended as comments.
;
_publcif_info_exptl_table_max_cols 4
_publcif_info_exptl_table_use_headnotes n

loop_
_space_group_symop_operation_xyz
'x, y, z'
'-x+1/2, -y, z+1/2'
'-x, y+1/2, -z+1/2'
'x+1/2, -y+1/2, -z'
'z, x, y'
'z+1/2, -x+1/2, -y'
'-z+1/2, -x, y+1/2'
'-z, x+1/2, -y+1/2'
'y, z, x'
'-y, z+1/2, -x+1/2'
'y+1/2, -z+1/2, -x'
'-y+1/2, -z, x+1/2'
'y+1/4, x+1/4, z+1/4'
'-y+1/4, -x+3/4, z+3/4'
'y+3/4, -x+1/4, -z+3/4'
'-y+3/4, x+3/4, -z+1/4'
'x+1/4, z+1/4, y+1/4'
'-x+3/4, z+3/4, -y+1/4'
'-x+1/4, -z+3/4, y+3/4'
'x+3/4, -z+1/4, -y+3/4'
'z+1/4, y+1/4, x+1/4'
'z+3/4, -y+1/4, -x+3/4'
'-z+3/4, y+3/4, -x+1/4'
'-z+1/4, -y+3/4, x+3/4'
'x+1/2, y+1/2, z+1/2'
'-x+1, -y+1/2, z+1'
'-x+1/2, y+1, -z+1'
'x+1, -y+1, -z+1/2'
'z+1/2, x+1/2, y+1/2'
'z+1, -x+1, -y+1/2'
'-z+1, -x+1/2, y+1'
'-z+1/2, x+1, -y+1'
'y+1/2, z+1/2, x+1/2'
'-y+1/2, z+1, -x+1'
'y+1, -z+1, -x+1/2'
'-y+1, -z+1/2, x+1'
'y+3/4, x+3/4, z+3/4'
'-y+3/4, -x+5/4, z+5/4'
'y+5/4, -x+3/4, -z+5/4'
'-y+5/4, x+5/4, -z+3/4'
'x+3/4, z+3/4, y+3/4'
'-x+5/4, z+5/4, -y+3/4'
'-x+3/4, -z+5/4, y+5/4'
'x+5/4, -z+3/4, -y+5/4'
'z+3/4, y+3/4, x+3/4'
'z+5/4, -y+3/4, -x+5/4'
'-z+5/4, y+5/4, -x+3/4'
'-z+3/4, -y+5/4, x+5/4'

loop_
_atom_site_label
_atom_site_type_symbol
_atom_site_fract_x
_atom_site_fract_y
_atom_site_fract_z
_atom_site_U_iso_or_equiv
_atom_site_adp_type
_atom_site_occupancy
_atom_site_site_symmetry_order
_atom_site_calc_flag
_atom_site_refinement_flags_posn
_atom_site_refinement_flags_adp
_atom_site_refinement_flags_occupancy
La1 La 0.62292(2) 0.0000 0.2500 0.00746(2) Uani 0.889(4) 2 d S T P
Ga1 Ga 0.62292(2) 0.0000 0.2500 0.00746(2) Uani 0.111(4) 2 d S T P
Zr1 Zr 0.25005(2) 0.25005(2) 0.25005(2) 0.00552(4) Uani 1 3 d S T P
O1 O 0.19586(18) 0.28163(18) 0.10116(16) 0.0118(3) Uani 1 1 d . . .
O2 O 0.46910(17) 0.55410(17) 0.65064(16) 0.0114(2) Uani 1 1 d . . .
Li1 Li 0.428(3) 0.593(2) 0.813(2) 0.029(5) Uani 0.33333(14) 1 d . . P
Li2 Li 0.642(3) 0.178(2) 0.065(2) 0.029(5) Uani 0.33333(14) 1 d . . P
Ga2 Ga 0.3750 0.5000 0.7500 0.0061(4) Uani 0.0857(12) 4 d S T P
Li22 Li 0.3750 0.5000 0.7500 0.0061(4) Uani 0.743(4) 4 d S T P
Ga3 Ga 0.2500 0.3750 0.0000 0.0110(9) Uani 0.0403(12) 4 d S T P
Li32 Li 0.2500 0.3750 0.0000 0.0110(9) Uani 0.879(4) 4 d S T P

loop_
_atom_site_aniso_label
_atom_site_aniso_U_11
_atom_site_aniso_U_22
_atom_site_aniso_U_33
_atom_site_aniso_U_23
_atom_site_aniso_U_13
_atom_site_aniso_U_12
La1 0.00912(4) 0.00656(5) 0.00668(5) -0.00141(3) 0.000 0.000
Ga1 0.00912(4) 0.00656(5) 0.00668(5) -0.00141(3) 0.000 0.000
Zr1 0.00552(4) 0.00552(4) 0.00552(4) 0.00021(3) 0.00021(3) 0.00021(3)
O1 0.0129(6) 0.0138(6) 0.0087(5) 0.0006(5) -0.0007(5) 0.0014(5)
O2 0.0131(6) 0.0116(6) 0.0096(5) -0.0013(4) 0.0000(5) 0.0010(5)
Li1 0.051(15) 0.015(6) 0.022(6) 0.006(6) -0.013(8) -0.013(9)
Li2 0.051(15) 0.015(6) 0.022(6) 0.006(6) -0.013(8) -0.013(9)
Ga2 0.0078(10) 0.0052(6) 0.0052(6) 0.000 0.000 0.000
Li22 0.0078(10) 0.0052(6) 0.0052(6) 0.000 0.000 0.000
Ga3 0.0100(14) 0.013(2) 0.0100(14) 0.000 0.000 0.000
Li32 0.0100(14) 0.013(2) 0.0100(14) 0.000 0.000 0.000

loop_
_atom_type_symbol
_atom_type_description
_atom_type_scat_dispersion_real
_atom_type_scat_dispersion_imag
_atom_type_scat_source
Li Li -0.0003 0.0001 'International Tables Vol C Tables 4.2.6.8 and 6.1.1.4'
O O 0.0106 0.0060 'International Tables Vol C Tables 4.2.6.8 and 6.1.1.4'
Ga Ga 0.2307 1.6083 'International Tables Vol C Tables 4.2.6.8 and 6.1.1.4'
Zr Zr -2.9673 0.5597 'International Tables Vol C Tables 4.2.6.8 and 6.1.1.4'
La La -0.2871 2.4523 'International Tables Vol C Tables 4.2.6.8 and 6.1.1.4'

loop_
_geom_angle_atom_site_label_1
_geom_angle_atom_site_label_2
_geom_angle_atom_site_label_3
_geom_angle
_geom_angle_site_symmetry_1
_geom_angle_site_symmetry_3
O1 La1 O1 73.18(10) 16_545 38_544
O1 La1 O2 160.55(5) 16_545 19_654
O1 La1 O2 111.27(5) 38_544 19_654
O1 La1 O2 111.27(5) 16_545 42_535
O1 La1 O2 160.55(5) 38_544 42_535
O2 La1 O2 71.21(10) 19_654 42_535
O1 La1 O2 73.18(7) 16_545 47_535
O1 La1 O2 95.73(8) 38_544 47_535
O2 La1 O2 123.67(5) 19_654 47_535
O2 La1 O2 68.75(9) 42_535 47_535
O1 La1 O2 95.73(8) 16_545 24_654
O1 La1 O2 73.18(7) 38_544 24_654
O2 La1 O2 68.75(9) 19_654 24_654
O2 La1 O2 123.67(5) 42_535 24_654
O2 La1 O2 166.44(9) 47_535 24_654
O1 La1 O1 125.03(5) 16_545 48_544
O1 La1 O1 68.53(9) 38_544 48_544
O2 La1 O1 72.72(6) 19_654 48_544
O2 La1 O1 94.96(7) 42_535 48_544
O2 La1 O1 73.07(5) 47_535 48_544
O2 La1 O1 108.77(5) 24_654 48_544
O1 La1 O1 68.53(9) 16_545 23_545
O1 La1 O1 125.03(5) 38_544 23_545
O2 La1 O1 94.96(7) 19_654 23_545
O2 La1 O1 72.72(6) 42_535 23_545
O2 La1 O1 108.77(5) 47_535 23_545
O2 La1 O1 73.07(5) 24_654 23_545
O1 La1 O1 165.12(9) 48_544 23_545
O1 Zr1 O1 86.37(10) 9 5
O1 Zr1 O1 86.37(10) 9 .
O1 Zr1 O1 86.37(10) 5 .
O1 Zr1 O2 93.51(9) 9 45_444
O1 Zr1 O2 179.59(11) 5 45_444
O1 Zr1 O2 94.02(9) . 45_444
O1 Zr1 O2 94.02(9) 9 37_444
O1 Zr1 O2 93.51(9) 5 37_444
O1 Zr1 O2 179.59(11) . 37_444
O2 Zr1 O2 86.10(9) 45_444 37_444
O1 Zr1 O2 179.59(11) 9 41_444
O1 Zr1 O2 94.02(9) 5 41_444
O1 Zr1 O2 93.51(9) . 41_444
O2 Zr1 O2 86.10(9) 45_444 41_444
O2 Zr1 O2 86.10(9) 37_444 41_444
Li2 O1 Ga3 55.1(12) 47_445 .
Li2 O1 Zr1 100.2(12) 47_445 .
Ga3 O1 Zr1 129.12(12) . .
Li2 O1 Li1 17.3(11) 47_445 20_465
Ga3 O1 Li1 71.3(8) . 20_465
Zr1 O1 Li1 84.8(8) . 20_465
Li2 O1 Li2 80.8(13) 47_445 26_554
Ga3 O1 Li2 50.0(9) . 26_554
Zr1 O1 Li2 85.8(9) . 26_554
Li1 O1 Li2 87.3(14) 20_465 26_554
Li2 O1 Li2 78.1(15) 47_445 4_455
Ga3 O1 Li2 48.2(10) . 4_455
Zr1 O1 Li2 177.3(10) . 4_455
Li1 O1 Li2 93.8(10) 20_465 4_455
Li2 O1 Li2 91.8(16) 26_554 4_455
Li2 O1 La1 147.5(13) 47_445 14_554
Ga3 O1 La1 92.55(8) . 14_554
Zr1 O1 La1 103.48(9) . 14_554
Li1 O1 La1 163.4(9) 20_465 14_554
Li2 O1 La1 79.1(7) 26_554 14_554
Li2 O1 La1 77.3(7) 4_455 14_554
Li2 O1 La1 94.7(9) 47_445 22_455
Ga3 O1 La1 123.13(10) . 22_455
Zr1 O1 La1 100.26(9) . 22_455
Li1 O1 La1 89.9(10) 20_465 22_455
Li2 O1 La1 173.1(9) 26_554 22_455
Li2 O1 La1 82.1(10) 4_455 22_455
La1 O1 La1 102.50(8) 14_554 22_455
Li2 O1 Li1 81.4(12) 47_445 33_444
Ga3 O1 Li1 60.5(8) . 33_444
Zr1 O1 Li1 169.2(8) . 33_444
Li1 O1 Li1 95.1(9) 20_465 33_444
Li2 O1 Li1 105.0(14) 26_554 33_444
Li2 O1 Li1 13.3(11) 4_455 33_444
La1 O1 Li1 79.5(6) 14_554 33_444
La1 O1 Li1 68.9(8) 22_455 33_444
Ga2 O2 Li1 49.8(10) . 18_546
Ga2 O2 Li1 48.0(8) . 28_456
Li1 O2 Li1 77.4(11) 18_546 28_456
Ga2 O2 Li2 66.9(11) . 46_455
Li1 O2 Li2 18.2(10) 18_546 46_455
Li1 O2 Li2 85.1(16) 28_456 46_455
Ga2 O2 Zr1 128.57(12) . 13
Li1 O2 Zr1 104.4(9) 18_546 13
Li1 O2 Zr1 87.4(8) 28_456 13
Li2 O2 Zr1 88.5(10) 46_455 13
Ga2 O2 Li1 44.9(8) . .
Li1 O2 Li1 72.9(12) 18_546 .
Li1 O2 Li1 85.9(12) 28_456 .
Li2 O2 Li1 89.7(13) 46_455 .
Zr1 O2 Li1 173.2(7) 13 .
Ga2 O2 La1 94.15(8) . 42_545
Li1 O2 La1 143.6(9) 18_546 42_545
Li1 O2 La1 80.5(11) 28_456 42_545
Li2 O2 La1 161.0(11) 46_455 42_545
Zr1 O2 La1 103.05(9) 13 42_545
Li1 O2 La1 77.0(9) . 42_545
Ga2 O2 Li2 57.6(8) . 32_545
Li1 O2 Li2 76.3(11) 18_546 32_545
Li1 O2 Li2 99.9(14) 28_456 32_545
Li2 O2 Li2 91.0(11) 46_455 32_545
Zr1 O2 Li2 172.6(9) 13 32_545
Li1 O2 Li2 14.0(8) . 32_545
La1 O2 Li2 79.4(7) 42_545 32_545
Ga2 O2 La1 122.63(10) . 46_455
Li1 O2 La1 95.8(10) 18_546 46_455
Li1 O2 La1 170.6(8) 28_456 46_455
Li2 O2 La1 90.4(8) 46_455 46_455
Zr1 O2 La1 100.77(8) 13 46_455
Li1 O2 La1 85.8(7) . 46_455
La1 O2 La1 101.98(8) 42_545 46_455
Li2 O2 La1 71.8(9) 32_545 46_455
Ga2 O2 Li2 56.1(7) . 7_565
Li1 O2 Li2 83.4(14) 18_546 7_565
Li1 O2 Li2 8.2(9) 28_456 7_565
Li2 O2 Li2 89.2(9) 46_455 7_565
Zr1 O2 Li2 80.4(7) 13 7_565
Li1 O2 Li2 93.0(11) . 7_565
La1 O2 Li2 78.2(6) 42_545 7_565
Li2 O2 Li2 107.0(12) 32_545 7_565
La1 O2 Li2 178.8(7) 46_455 7_565
O2 Li1 O2 108.5(14) 43_554 28_456
O2 Li1 O1 98.6(18) 43_554 44_455
O2 Li1 O1 93.9(12) 28_456 44_455
O2 Li1 O2 101.2(12) 43_554 .
O2 Li1 O2 86.8(14) 28_456 .
O1 Li1 O2 158.9(18) 44_455 .
O2 Li1 O1 144.7(15) 43_554 29
O2 Li1 O1 106.5(15) 28_456 29
O1 Li1 O1 83.1(9) 44_455 29
O2 Li1 O1 76.4(12) . 29
O1 Li2 O2 101.0(12) 23_545 24_654
O1 Li2 O1 102.1(17) 23_545 26_554
O2 Li2 O1 91.1(12) 24_654 26_554
O1 Li2 O1 98.5(14) 23_545 4
O2 Li2 O1 160.3(14) 24_654 4
O1 Li2 O1 82.0(13) 26_554 4
O1 Li2 O2 151.8(19) 23_545 35_455
O2 Li2 O2 86.9(13) 24_654 35_455
O1 Li2 O2 104.8(10) 26_554 35_455
O1 Li2 O2 84.1(12) 23_545 10_645
O2 Li2 O2 85.2(14) 24_654 10_645
O1 Li2 O2 173.3(16) 26_554 10_645
O1 Li2 O2 99.7(11) 4 10_645
O2 Li2 O2 69.5(10) 35_455 10_645
O2 Ga2 O2 114.14(7) 18_546 28_456
O2 Ga2 O2 100.49(13) 18_546 43_554
O2 Ga2 O2 114.14(7) 28_456 43_554
O1 Ga3 O1 113.48(7) . 46_454
O1 Ga3 O1 101.73(14) . 27_544
O1 Ga3 O1 113.48(7) 46_454 27_544

loop_
_geom_bond_atom_site_label_1
_geom_bond_atom_site_label_2
_geom_bond_distance
_geom_bond_site_symmetry_2
La1 O1 2.496(2) 16_545
La1 O1 2.496(2) 38_544
La1 O2 2.520(2) 19_654
La1 O2 2.520(2) 42_535
La1 O2 2.590(2) 47_535
La1 O2 2.590(2) 24_654
La1 O1 2.595(2) 48_544
La1 O1 2.595(2) 23_545
Zr1 O1 2.095(2) 9
Zr1 O1 2.095(2) 5
Zr1 O1 2.095(2) .
Zr1 O2 2.113(2) 45_444
Zr1 O2 2.113(2) 37_444
Zr1 O2 2.113(2) 41_444
O1 Li2 1.90(3) 47_445
O1 Ga3 1.918(2) .
O1 Li1 2.16(3) 20_465
O1 Li2 2.22(4) 26_554
O1 Li2 2.32(3) 4_455
O1 La1 2.496(2) 14_554
O1 La1 2.595(2) 22_455
O1 Li1 2.65(3) 33_444
O2 Ga2 1.908(2) .
O2 Li1 1.91(4) 18_546
O2 Li1 2.04(3) 28_456
O2 Li2 2.09(3) 46_455
O2 Zr1 2.113(2) 13
O2 Li1 2.23(4) .
O2 La1 2.520(2) 42_545
O2 Li2 2.54(3) 32_545
O2 La1 2.590(2) 46_455
O2 Li2 2.61(4) 7_565
Li1 O2 1.91(4) 43_554
Li1 O2 2.04(3) 28_456
Li1 O1 2.16(3) 44_455
Li1 O1 2.65(3) 29
Li2 O1 1.90(3) 23_545
Li2 O2 2.09(3) 24_654
Li2 O1 2.22(4) 26_554
Li2 O1 2.32(3) 4
Li2 O2 2.54(3) 35_455
Li2 O2 2.61(4) 10_645
Li2 Li2 2.68(6) 22
Ga2 O2 1.908(2) 18_546
Ga2 O2 1.908(2) 28_456
Ga2 O2 1.908(2) 43_554
Ga3 O1 1.918(2) 46_454
Ga3 O1 1.918(2) 27_544
Ga3 O1 1.918(2) 24_554

loop_
_publcif_info_tables.block_id
_publcif_info_tables.reference_item
{346119d8-36d7-433c-abad-61a208f99a0a} '_publcif_info_datablock.publ_exptl'

loop_
_publcif_info_cif.paper_type
EE

loop_
_publcif_info_datablock.id
_publcif_info_datablock.publ_exptl
_publcif_info_datablock.publ_geom
_publcif_info_datablock.structure
{346119d8-36d7-433c-abad-61a208f99a0a} y y y

loop_
_publcif_info_exptl_table_extra_item
sin_theta_over_lambda_max

_cod_database_fobs_code 2241539
